data_4063533
loop_
_publ_author_name
'Achard, Thierry'
'Benet-Buchholz, Jordi'
'Riera, Antoni'
'Verdaguer, Xavier'

_publ_section_title
;
 Cationic Rhodium (I) Complexes ofN-Phosphino-tert-butylsulfinamide
 Ligands: Synthesis, Structure, and Coordination Modes
;
_journal_issue 2
_journal_name_full Organometallics
_journal_page_first 480
_journal_page_last 487
_journal_paper_doi 10.1021/om8006823
_journal_volume 28
_journal_year 2009
_chemical_absolute_configuration ad
_chemical_formula_sum 'C47 H76 F3 N2 O5 P2 Rh S3'
_chemical_formula_weight 1067.13
_chemical_name_systematic
;

 ?

;
_space_group_IT_number 19
_symmetry_cell_setting orthorhombic
_symmetry_space_group_name_Hall 'P 2ac 2ab'
_symmetry_space_group_name_H-M 'P 21 21 21'
_atom_sites_solution_hydrogens geom
_atom_sites_solution_primary direct
_atom_sites_solution_secondary difmap
_audit_creation_method SHELXL-97
_cell_angle_alpha 90.00
_cell_angle_beta 90.00
_cell_angle_gamma 90.00
_cell_formula_units_Z 4
_cell_length_a 15.1868(6)
_cell_length_b 17.2369(6)
_cell_length_c 19.5574(7)
_cell_measurement_reflns_used 8169
_cell_measurement_temperature 100(2)
_cell_measurement_theta_max 39.13
_cell_measurement_theta_min 2.91
_cell_volume 5119.6(3)
_computing_cell_refinement 'Bruker-Nonius Apex v1.0-22 2002'
_computing_data_collection 'Bruker-Nonius Apex v1.0-22 2002'
_computing_data_reduction 'SAINT+ Version 7.06A Bruker-Nonius, 2004'
_computing_molecular_graphics 'Shelxtl Version 6.12 (Sheldrick, 2001)'
_computing_publication_material 'Shelxtl Version 6.12 (Sheldrick, 2001)'
_computing_structure_refinement 'Shelxtl Version 6.12 (Sheldrick, 2001)'
_computing_structure_solution 'Shelxtl Version 6.12 (Sheldrick, 2001)'
_diffrn_ambient_temperature 100(2)
_diffrn_detector_area_resol_mean 512
_diffrn_detector_type '4K CCD area detector APEX II'
_diffrn_measured_fraction_theta_full 0.920
_diffrn_measured_fraction_theta_max 0.920
_diffrn_measurement_device_type 'Kappa 4-axis goniometer bruker-nonius'
_diffrn_measurement_method
;
 Fullsphere data collection, phi and omega scans
;
_diffrn_measurement_specimen_support 'magnetic support whith 10 micron nylon fiber cryoloop'
_diffrn_radiation_monochromator 'Multilayer Montel 200 mirrors'
_diffrn_radiation_type MoK\a
_diffrn_radiation_wavelength 0.71073
_diffrn_reflns_av_R_equivalents 0.0439
_diffrn_reflns_av_sigmaI/netI 0.0488
_diffrn_reflns_limit_h_max 14
_diffrn_reflns_limit_h_min -26
_diffrn_reflns_limit_k_max 30
_diffrn_reflns_limit_k_min -27
_diffrn_reflns_limit_l_max 34
_diffrn_reflns_limit_l_min -28
_diffrn_reflns_number 91494
_diffrn_reflns_theta_full 40.08
_diffrn_reflns_theta_max 40.08
_diffrn_reflns_theta_min 2.74
_diffrn_source 'rotating anode X-ray tube'
_diffrn_source_current 70
_diffrn_source_power 50
_diffrn_source_size '3 mm x 0.3 mm fine focus'
_diffrn_source_type 'Bruker-Nonius FR 591'
_exptl_absorpt_coefficient_mu 0.574
_exptl_absorpt_correction_T_max 1.0000
_exptl_absorpt_correction_T_min 0.9088
_exptl_absorpt_correction_type empirical
_exptl_absorpt_process_details
; 
 SADABS Version 2.1 2003 Bruker-Nonius
 Blessing, Acta Cryst. (1995) A51 33-38
;
_exptl_crystal_colour yellow
_exptl_crystal_density_diffrn 1.384
_exptl_crystal_density_method 'not measured'
_exptl_crystal_description Block
_exptl_crystal_F_000 2248
_exptl_crystal_size_max 0.40
_exptl_crystal_size_mid 0.20
_exptl_crystal_size_min 0.20
_refine_diff_density_max 3.828
_refine_diff_density_min -0.905
_refine_diff_density_rms 0.095
_refine_ls_abs_structure_details 'Flack H D (1983), Acta Cryst. A39, 876-881'
_refine_ls_abs_structure_Flack -0.026(9)
_refine_ls_extinction_method none
_refine_ls_goodness_of_fit_ref 1.041
_refine_ls_hydrogen_treatment noref
_refine_ls_matrix_type full
_refine_ls_number_parameters 574
_refine_ls_number_reflns 28851
_refine_ls_number_restraints 0
_refine_ls_restrained_S_all 1.041
_refine_ls_R_factor_all 0.0402
_refine_ls_R_factor_gt 0.0350
_refine_ls_shift/su_max 0.003
_refine_ls_shift/su_mean 0.000
_refine_ls_structure_factor_coef Fsqd
_refine_ls_weighting_details 'calc w=1/[\s^2^(Fo^2^)+(0.0468P)^2^+0.0000P] where P=(Fo^2^+2Fc^2^)/3'
_refine_ls_weighting_scheme calc
_refine_ls_wR_factor_gt 0.0826
_refine_ls_wR_factor_ref 0.0852
_reflns_number_gt 26387
_reflns_number_total 28851
_reflns_threshold_expression >2sigma(I)
_cod_data_source_file om8006823_si_005.cif
_cod_data_source_block ep14-3-022_0m
_cod_depositor_comments
;
The following automatic conversions were performed:

'_symmetry_cell_setting' value 'Orthorhombic' changed to
'orthorhombic' according to the built-in table from CIF Core
dictionary named 'cif_core.dic' version 2.4.1 from 2010-06-29.

Automatic conversion script
Id: cif_fix_values 1715 2011-07-08 13:25:40Z adriana 
;
_cod_original_sg_symbol_H-M P2(1)2(1)2(1)
_cod_database_code 4063533

loop_
_symmetry_equiv_pos_as_xyz
'x, y, z'
'-x+1/2, -y, z+1/2'
'-x, y+1/2, -z+1/2'
'x+1/2, -y+1/2, -z'

loop_
_atom_site_label
_atom_site_type_symbol
_atom_site_fract_x
_atom_site_fract_y
_atom_site_fract_z
_atom_site_U_iso_or_equiv
_atom_site_adp_type
_atom_site_occupancy
_atom_site_symmetry_multiplicity
_atom_site_calc_flag
_atom_site_refinement_flags
_atom_site_disorder_assembly
_atom_site_disorder_group
Rh1 Rh 0.813712(6) 0.313307(5) 0.216001(4) 0.01049(2) Uani 1 1 d . . .
S1 S 0.88389(2) 0.407788(18) 0.273819(13) 0.01188(5) Uani 1 1 d . . .
P1 P 0.94606(2) 0.33890(2) 0.162106(14) 0.01201(5) Uani 1 1 d . . .
N1 N 0.97435(7) 0.40565(7) 0.22463(5) 0.01422(17) Uani 1 1 d . . .
O1 O 0.84766(7) 0.48670(6) 0.27621(5) 0.01724(17) Uani 1 1 d . . .
C1 C 1.03812(8) 0.27157(8) 0.14949(6) 0.01390(19) Uani 1 1 d . . .
H1 H 1.0164 0.2309 0.1172 0.017 Uiso 1 1 calc R . .
S2 S 0.73131(2) 0.239000(19) 0.144733(14) 0.01254(5) Uani 1 1 d . . .
N2 N 0.63847(7) 0.25127(7) 0.19022(5) 0.01376(17) Uani 1 1 d . . .
O2 O 0.71770(7) 0.26380(6) 0.07360(4) 0.01755(18) Uani 1 1 d . . .
P2 P 0.67056(2) 0.31519(2) 0.253928(14) 0.01202(5) Uani 1 1 d . . .
C2 C 1.06165(9) 0.22892(8) 0.21599(6) 0.0170(2) Uani 1 1 d . . .
H2A H 1.0856 0.2664 0.2495 0.020 Uiso 1 1 calc R . .
H2B H 1.0079 0.2055 0.2358 0.020 Uiso 1 1 calc R . .
C3 C 1.12989(10) 0.16530(9) 0.20218(7) 0.0208(2) Uani 1 1 d . . .
H3A H 1.1469 0.1408 0.2460 0.025 Uiso 1 1 calc R . .
H3B H 1.1033 0.1248 0.1728 0.025 Uiso 1 1 calc R . .
C4 C 1.21179(10) 0.19748(10) 0.16728(7) 0.0206(3) Uani 1 1 d . . .
H4A H 1.2523 0.1543 0.1562 0.025 Uiso 1 1 calc R . .
H4B H 1.2426 0.2331 0.1989 0.025 Uiso 1 1 calc R . .
C5 C 1.18807(11) 0.24096(9) 0.10176(6) 0.0205(2) Uani 1 1 d . . .
H5A H 1.1626 0.2043 0.0682 0.025 Uiso 1 1 calc R . .
H5B H 1.2420 0.2637 0.0815 0.025 Uiso 1 1 calc R . .
C6 C 1.12161(9) 0.30556(9) 0.11679(6) 0.0184(2) Uani 1 1 d . . .
H6A H 1.1060 0.3325 0.0737 0.022 Uiso 1 1 calc R . .
H6B H 1.1483 0.3440 0.1482 0.022 Uiso 1 1 calc R . .
C7 C 0.93280(9) 0.39059(8) 0.08058(6) 0.0141(2) Uani 1 1 d . . .
H7 H 0.9863 0.4228 0.0717 0.017 Uiso 1 1 calc R . .
C8 C 0.85177(9) 0.44361(8) 0.08487(6) 0.0157(2) Uani 1 1 d . . .
H8A H 0.7993 0.4121 0.0962 0.019 Uiso 1 1 calc R . .
H8B H 0.8604 0.4819 0.1220 0.019 Uiso 1 1 calc R . .
C9 C 0.83590(10) 0.48630(9) 0.01756(6) 0.0191(2) Uani 1 1 d . . .
H9A H 0.7829 0.5195 0.0216 0.023 Uiso 1 1 calc R . .
H9B H 0.8869 0.5201 0.0071 0.023 Uiso 1 1 calc R . .
C10 C 0.82304(10) 0.42775(9) -0.03997(6) 0.0189(2) Uani 1 1 d . . .
H10A H 0.8146 0.4556 -0.0838 0.023 Uiso 1 1 calc R . .
H10B H 0.7695 0.3965 -0.0310 0.023 Uiso 1 1 calc R . .
C11 C 0.90295(10) 0.37405(9) -0.04545(6) 0.0182(2) Uani 1 1 d . . .
H11A H 0.9553 0.4049 -0.0584 0.022 Uiso 1 1 calc R . .
H11B H 0.8924 0.3354 -0.0820 0.022 Uiso 1 1 calc R . .
C12 C 0.92116(10) 0.33183(8) 0.02194(6) 0.0165(2) Uani 1 1 d . . .
H12A H 0.9752 0.3001 0.0174 0.020 Uiso 1 1 calc R . .
H12B H 0.8715 0.2966 0.0326 0.020 Uiso 1 1 calc R . .
C13 C 1.04540(10) 0.46505(9) 0.23081(7) 0.0196(2) Uani 1 1 d . . .
H13A H 1.1011 0.4384 0.2427 0.024 Uiso 1 1 calc R . .
H13B H 1.0306 0.5003 0.2691 0.024 Uiso 1 1 calc R . .
C14 C 1.06056(9) 0.51331(8) 0.16743(7) 0.0173(2) Uani 1 1 d . . .
C15 C 0.99867(10) 0.56891(9) 0.14754(7) 0.0196(2) Uani 1 1 d . . .
H15 H 0.9481 0.5779 0.1750 0.024 Uiso 1 1 calc R . .
C16 C 1.01106(12) 0.61115(10) 0.08748(9) 0.0255(3) Uani 1 1 d . . .
H16 H 0.9685 0.6485 0.0739 0.031 Uiso 1 1 calc R . .
C17 C 1.08525(13) 0.59880(11) 0.04743(9) 0.0284(3) Uani 1 1 d . . .
H17 H 1.0924 0.6266 0.0059 0.034 Uiso 1 1 calc R . .
C18 C 1.14861(12) 0.54628(10) 0.06782(9) 0.0271(3) Uani 1 1 d . . .
H18 H 1.2001 0.5388 0.0410 0.033 Uiso 1 1 calc R . .
C19 C 1.13663(10) 0.50396(9) 0.12843(8) 0.0221(3) Uani 1 1 d . . .
H19 H 1.1808 0.4686 0.1430 0.027 Uiso 1 1 calc R . .
C20 C 0.91813(9) 0.38621(8) 0.36305(6) 0.0151(2) Uani 1 1 d . . .
C21 C 0.97970(14) 0.44869(11) 0.39002(8) 0.0310(4) Uani 1 1 d . . .
H21A H 0.9846 0.4440 0.4398 0.047 Uiso 1 1 calc R . .
H21B H 0.9562 0.4999 0.3783 0.047 Uiso 1 1 calc R . .
H21C H 1.0380 0.4424 0.3693 0.047 Uiso 1 1 calc R . .
C22 C 0.96016(15) 0.30700(11) 0.36431(7) 0.0312(4) Uani 1 1 d . . .
H22A H 1.0171 0.3091 0.3408 0.047 Uiso 1 1 calc R . .
H22B H 0.9217 0.2697 0.3411 0.047 Uiso 1 1 calc R . .
H22C H 0.9690 0.2907 0.4118 0.047 Uiso 1 1 calc R . .
C23 C 0.83184(12) 0.38692(14) 0.40315(7) 0.0332(4) Uani 1 1 d . . .
H23A H 0.7922 0.3471 0.3849 0.050 Uiso 1 1 calc R . .
H23B H 0.8040 0.4380 0.3989 0.050 Uiso 1 1 calc R . .
H23C H 0.8439 0.3761 0.4515 0.050 Uiso 1 1 calc R . .
C24 C 0.61062(9) 0.40649(8) 0.23969(6) 0.0151(2) Uani 1 1 d . . .
H24 H 0.5473 0.3940 0.2311 0.018 Uiso 1 1 calc R . .
C25 C 0.64795(9) 0.44717(8) 0.17622(6) 0.0171(2) Uani 1 1 d . . .
H25A H 0.7110 0.4588 0.1837 0.021 Uiso 1 1 calc R . .
H25B H 0.6434 0.4120 0.1364 0.021 Uiso 1 1 calc R . .
C26 C 0.59868(12) 0.52241(10) 0.16078(7) 0.0243(3) Uani 1 1 d . . .
H26A H 0.6255 0.5482 0.1206 0.029 Uiso 1 1 calc R . .
H26B H 0.5365 0.5106 0.1497 0.029 Uiso 1 1 calc R . .
C27 C 0.60270(15) 0.57665(10) 0.22246(8) 0.0318(4) Uani 1 1 d . . .
H27A H 0.5682 0.6241 0.2129 0.038 Uiso 1 1 calc R . .
H27B H 0.6645 0.5922 0.2309 0.038 Uiso 1 1 calc R . .
C28 C 0.56570(14) 0.53635(10) 0.28605(8) 0.0294(3) Uani 1 1 d . . .
H28A H 0.5027 0.5242 0.2787 0.035 Uiso 1 1 calc R . .
H28B H 0.5701 0.5718 0.3257 0.035 Uiso 1 1 calc R . .
C29 C 0.61607(11) 0.46123(9) 0.30154(6) 0.0209(3) Uani 1 1 d . . .
H29A H 0.5903 0.4356 0.3422 0.025 Uiso 1 1 calc R . .
H29B H 0.6785 0.4734 0.3116 0.025 Uiso 1 1 calc R . .
C30 C 0.63189(9) 0.27807(8) 0.33628(6) 0.0152(2) Uani 1 1 d . . .
H30 H 0.6528 0.3164 0.3711 0.018 Uiso 1 1 calc R . .
C31 C 0.67620(12) 0.20155(10) 0.35512(7) 0.0260(3) Uani 1 1 d . . .
H31A H 0.7407 0.2065 0.3494 0.031 Uiso 1 1 calc R . .
H31B H 0.6552 0.1601 0.3241 0.031 Uiso 1 1 calc R . .
C32 C 0.65519(14) 0.17956(14) 0.42947(8) 0.0357(4) Uani 1 1 d . . .
H32A H 0.6822 0.1287 0.4402 0.043 Uiso 1 1 calc R . .
H32B H 0.6809 0.2187 0.4607 0.043 Uiso 1 1 calc R . .
C33 C 0.55651(14) 0.17515(13) 0.44075(8) 0.0340(4) Uani 1 1 d . . .
H33A H 0.5445 0.1639 0.4895 0.041 Uiso 1 1 calc R . .
H33B H 0.5318 0.1322 0.4131 0.041 Uiso 1 1 calc R . .
C34 C 0.51186(12) 0.25100(14) 0.42081(8) 0.0331(4) Uani 1 1 d . . .
H34A H 0.5324 0.2930 0.4515 0.040 Uiso 1 1 calc R . .
H34B H 0.4474 0.2457 0.4267 0.040 Uiso 1 1 calc R . .
C35 C 0.53216(10) 0.27287(11) 0.34637(7) 0.0247(3) Uani 1 1 d . . .
H35A H 0.5073 0.2332 0.3152 0.030 Uiso 1 1 calc R . .
H35B H 0.5047 0.3234 0.3353 0.030 Uiso 1 1 calc R . .
C36 C 0.55061(9) 0.22819(9) 0.16424(7) 0.0182(2) Uani 1 1 d . . .
H36A H 0.5195 0.1998 0.2010 0.022 Uiso 1 1 calc R . .
H36B H 0.5591 0.1916 0.1258 0.022 Uiso 1 1 calc R . .
C37 C 0.49210(10) 0.29335(9) 0.14011(7) 0.0201(2) Uani 1 1 d . . .
C38 C 0.41790(10) 0.31464(12) 0.17748(9) 0.0281(3) Uani 1 1 d . . .
H38 H 0.4040 0.2876 0.2184 0.034 Uiso 1 1 calc R . .
C39 C 0.36378(13) 0.37486(14) 0.15572(13) 0.0407(5) Uani 1 1 d . . .
H39 H 0.3137 0.3893 0.1819 0.049 Uiso 1 1 calc R . .
C40 C 0.38339(15) 0.41356(14) 0.09564(14) 0.0452(6) Uani 1 1 d . . .
H40 H 0.3468 0.4549 0.0806 0.054 Uiso 1 1 calc R . .
C41 C 0.45620(16) 0.39224(13) 0.05742(11) 0.0396(5) Uani 1 1 d . . .
H41 H 0.4687 0.4186 0.0159 0.048 Uiso 1 1 calc R . .
C42 C 0.51144(12) 0.33240(11) 0.07916(8) 0.0271(3) Uani 1 1 d . . .
H42 H 0.5616 0.3183 0.0529 0.032 Uiso 1 1 calc R . .
C43 C 0.75273(10) 0.13261(8) 0.13906(6) 0.0172(2) Uani 1 1 d . . .
C44 C 0.74689(17) 0.09661(11) 0.20966(8) 0.0348(4) Uani 1 1 d . . .
H44A H 0.7645 0.0420 0.2073 0.052 Uiso 1 1 calc R . .
H44B H 0.6862 0.1002 0.2264 0.052 Uiso 1 1 calc R . .
H44C H 0.7862 0.1244 0.2410 0.052 Uiso 1 1 calc R . .
C45 C 0.68953(18) 0.09420(11) 0.08906(11) 0.0387(5) Uani 1 1 d . . .
H45A H 0.7104 0.0418 0.0784 0.058 Uiso 1 1 calc R . .
H45B H 0.6867 0.1249 0.0469 0.058 Uiso 1 1 calc R . .
H45C H 0.6308 0.0912 0.1096 0.058 Uiso 1 1 calc R . .
C46 C 0.84673(14) 0.12795(12) 0.11254(12) 0.0372(4) Uani 1 1 d . . .
H46A H 0.8866 0.1526 0.1454 0.056 Uiso 1 1 calc R . .
H46B H 0.8508 0.1548 0.0685 0.056 Uiso 1 1 calc R . .
H46C H 0.8634 0.0734 0.1066 0.056 Uiso 1 1 calc R . .
S1C S 0.75740(3) 0.12939(3) 0.64165(2) 0.02866(8) Uani 1 1 d . . .
O1C O 0.71857(14) 0.12836(10) 0.70866(9) 0.0501(5) Uani 1 1 d . . .
F1C F 0.66801(11) 0.25611(10) 0.61719(9) 0.0570(4) Uani 1 1 d . . .
C1C C 0.75025(13) 0.23129(12) 0.61865(10) 0.0306(3) Uani 1 1 d . . .
O2C O 0.70711(14) 0.09122(11) 0.58919(11) 0.0527(5) Uani 1 1 d . . .
F2C F 0.79527(13) 0.27527(8) 0.66329(7) 0.0500(4) Uani 1 1 d . . .
O3C O 0.85018(11) 0.11415(10) 0.63986(9) 0.0425(4) Uani 1 1 d . . .
F3C F 0.78503(9) 0.24552(9) 0.55709(6) 0.0379(3) Uani 1 1 d . . .

loop_
_atom_site_aniso_label
_atom_site_aniso_U_11
_atom_site_aniso_U_22
_atom_site_aniso_U_33
_atom_site_aniso_U_23
_atom_site_aniso_U_13
_atom_site_aniso_U_12
Rh1 0.00846(3) 0.01129(4) 0.01173(3) -0.00101(3) -0.00021(2) 0.00041(3)
S1 0.01039(11) 0.01226(13) 0.01299(10) -0.00060(8) -0.00214(7) 0.00034(9)
P1 0.00958(13) 0.01337(14) 0.01309(10) 0.00059(9) -0.00006(8) 0.00066(10)
N1 0.0106(4) 0.0163(5) 0.0159(4) -0.0006(3) -0.0011(3) -0.0022(3)
O1 0.0184(4) 0.0126(4) 0.0208(4) -0.0021(3) -0.0039(3) 0.0035(3)
C1 0.0103(5) 0.0150(6) 0.0165(4) 0.0009(4) 0.0012(3) 0.0019(4)
S2 0.01211(12) 0.01266(13) 0.01285(9) -0.00197(8) 0.00002(8) -0.00046(9)
N2 0.0099(4) 0.0159(5) 0.0154(4) -0.0034(3) -0.0008(3) -0.0010(3)
O2 0.0211(5) 0.0191(5) 0.0124(3) -0.0003(3) -0.0002(3) -0.0003(4)
P2 0.00920(12) 0.01373(14) 0.01313(9) -0.00193(10) 0.00008(7) 0.00019(10)
C2 0.0150(5) 0.0178(6) 0.0182(4) 0.0047(4) 0.0033(4) 0.0032(4)
C3 0.0188(6) 0.0168(6) 0.0268(6) 0.0039(4) 0.0032(4) 0.0058(5)
C4 0.0145(5) 0.0266(8) 0.0208(5) 0.0015(4) 0.0018(4) 0.0079(5)
C5 0.0165(5) 0.0272(7) 0.0178(4) 0.0020(4) 0.0036(4) 0.0058(5)
C6 0.0133(5) 0.0209(7) 0.0211(5) 0.0057(4) 0.0040(4) 0.0019(4)
C7 0.0128(5) 0.0159(6) 0.0134(4) 0.0019(3) 0.0000(3) 0.0002(4)
C8 0.0154(5) 0.0162(6) 0.0154(4) 0.0007(4) -0.0007(3) 0.0027(4)
C9 0.0215(6) 0.0175(6) 0.0182(5) 0.0021(4) -0.0028(4) 0.0033(5)
C10 0.0175(6) 0.0229(7) 0.0165(4) 0.0011(4) -0.0032(4) 0.0021(5)
C11 0.0176(6) 0.0235(7) 0.0135(4) 0.0007(4) -0.0003(3) 0.0016(5)
C12 0.0173(6) 0.0168(6) 0.0154(4) 0.0002(4) 0.0002(3) 0.0024(4)
C13 0.0144(6) 0.0225(7) 0.0219(5) 0.0010(4) -0.0034(4) -0.0072(5)
C14 0.0127(5) 0.0152(6) 0.0241(5) -0.0010(4) 0.0010(4) -0.0039(4)
C15 0.0152(6) 0.0162(6) 0.0275(5) -0.0022(4) 0.0016(4) -0.0005(4)
C16 0.0242(7) 0.0165(7) 0.0358(7) 0.0039(5) -0.0008(5) -0.0008(5)
C17 0.0293(8) 0.0236(8) 0.0322(7) 0.0066(6) 0.0031(6) -0.0068(6)
C18 0.0221(7) 0.0231(8) 0.0362(7) 0.0000(6) 0.0105(6) -0.0063(6)
C19 0.0133(6) 0.0173(7) 0.0358(7) 0.0015(5) 0.0043(5) -0.0022(4)
C20 0.0147(5) 0.0173(6) 0.0132(4) -0.0005(4) -0.0028(3) 0.0011(4)
C21 0.0412(10) 0.0290(9) 0.0229(6) 0.0034(5) -0.0169(6) -0.0142(7)
C22 0.0533(11) 0.0222(8) 0.0180(5) 0.0009(5) -0.0054(5) 0.0165(8)
C23 0.0190(7) 0.0650(14) 0.0155(5) 0.0005(6) 0.0011(4) 0.0028(7)
C24 0.0117(5) 0.0166(6) 0.0169(4) -0.0036(4) -0.0011(3) 0.0024(4)
C25 0.0156(6) 0.0172(6) 0.0184(4) -0.0012(4) -0.0018(4) 0.0033(4)
C26 0.0316(8) 0.0215(7) 0.0199(5) 0.0004(5) -0.0052(5) 0.0099(6)
C27 0.0518(12) 0.0172(7) 0.0264(6) -0.0030(5) -0.0061(6) 0.0129(7)
C28 0.0412(10) 0.0258(8) 0.0210(5) -0.0058(5) -0.0019(6) 0.0177(7)
C29 0.0267(7) 0.0194(7) 0.0165(4) -0.0048(4) -0.0023(4) 0.0075(5)
C30 0.0119(5) 0.0204(6) 0.0134(4) -0.0012(4) 0.0013(3) 0.0014(4)
C31 0.0270(8) 0.0281(8) 0.0230(5) 0.0076(5) 0.0102(5) 0.0111(6)
C32 0.0343(9) 0.0476(12) 0.0251(6) 0.0163(7) 0.0090(6) 0.0143(8)
C33 0.0353(10) 0.0435(12) 0.0231(6) 0.0083(6) 0.0083(6) -0.0063(8)
C34 0.0174(7) 0.0564(13) 0.0255(6) 0.0077(7) 0.0087(5) 0.0020(7)
C35 0.0130(6) 0.0398(9) 0.0215(5) 0.0045(5) 0.0017(4) -0.0014(5)
C36 0.0139(5) 0.0197(7) 0.0210(5) -0.0022(4) -0.0022(4) -0.0050(4)
C37 0.0130(5) 0.0241(7) 0.0234(5) -0.0023(4) -0.0059(4) -0.0031(4)
C38 0.0107(5) 0.0359(9) 0.0378(7) -0.0038(7) -0.0044(5) -0.0021(6)
C39 0.0124(7) 0.0410(12) 0.0687(13) -0.0027(10) -0.0097(7) 0.0037(7)
C40 0.0244(10) 0.0353(11) 0.0760(15) 0.0107(10) -0.0230(10) 0.0003(8)
C41 0.0341(11) 0.0390(12) 0.0458(10) 0.0141(8) -0.0224(8) -0.0074(8)
C42 0.0250(8) 0.0323(9) 0.0240(6) 0.0029(5) -0.0101(5) -0.0066(6)
C43 0.0191(6) 0.0135(6) 0.0189(5) -0.0036(4) 0.0007(4) -0.0002(4)
C44 0.0627(14) 0.0189(8) 0.0226(6) 0.0024(5) 0.0037(7) 0.0109(8)
C45 0.0488(12) 0.0186(8) 0.0486(9) -0.0128(7) -0.0235(9) 0.0031(8)
C46 0.0278(9) 0.0193(8) 0.0645(12) -0.0060(8) 0.0201(8) 0.0038(6)
S1C 0.01960(18) 0.0261(2) 0.0403(2) -0.00439(16) 0.00614(14) -0.00586(14)
O1C 0.0555(12) 0.0418(9) 0.0531(9) 0.0081(7) 0.0280(8) -0.0065(8)
F1C 0.0287(8) 0.0450(9) 0.0974(12) 0.0152(8) 0.0199(7) 0.0089(6)
C1C 0.0224(8) 0.0324(9) 0.0369(8) -0.0036(7) 0.0066(6) -0.0074(6)
O2C 0.0493(12) 0.0356(9) 0.0732(11) -0.0131(8) -0.0169(9) -0.0130(8)
F2C 0.0771(12) 0.0334(7) 0.0394(6) -0.0102(5) 0.0021(6) -0.0202(7)
O3C 0.0205(7) 0.0463(10) 0.0606(9) 0.0055(7) 0.0037(6) 0.0008(6)
F3C 0.0277(6) 0.0546(8) 0.0313(5) 0.0058(5) 0.0008(4) -0.0099(5)

loop_
_atom_type_symbol
_atom_type_description
_atom_type_scat_dispersion_real
_atom_type_scat_dispersion_imag
_atom_type_scat_source
C C 0.0033 0.0016 'International Tables Vol C Tables 4.2.6.8 and 6.1.1.4'
H H 0.0000 0.0000 'International Tables Vol C Tables 4.2.6.8 and 6.1.1.4'
N N 0.0061 0.0033 'International Tables Vol C Tables 4.2.6.8 and 6.1.1.4'
O O 0.0106 0.0060 'International Tables Vol C Tables 4.2.6.8 and 6.1.1.4'
F F 0.0171 0.0103 'International Tables Vol C Tables 4.2.6.8 and 6.1.1.4'
P P 0.1023 0.0942 'International Tables Vol C Tables 4.2.6.8 and 6.1.1.4'
S S 0.1246 0.1234 'International Tables Vol C Tables 4.2.6.8 and 6.1.1.4'
Rh Rh -1.1178 0.9187 'International Tables Vol C Tables 4.2.6.8 and 6.1.1.4'

loop_
_geom_angle_atom_site_label_1
_geom_angle_atom_site_label_2
_geom_angle_atom_site_label_3
_geom_angle
_geom_angle_site_symmetry_1
_geom_angle_site_symmetry_3
_geom_angle_publ_flag
S1 Rh1 S2 167.972(12) . . ?
S1 Rh1 P2 105.999(12) . . ?
S2 Rh1 P2 71.604(11) . . ?
S1 Rh1 P1 71.299(11) . . ?
S2 Rh1 P1 107.884(11) . . ?
P2 Rh1 P1 165.281(12) . . ?
O1 S1 N1 110.21(6) . . ?
O1 S1 C20 105.09(6) . . ?
N1 S1 C20 107.75(6) . . ?
O1 S1 Rh1 120.60(4) . . ?
N1 S1 Rh1 94.81(4) . . ?
C20 S1 Rh1 117.35(5) . . ?
N1 P1 C1 109.03(6) . . ?
N1 P1 C7 108.52(6) . . ?
C1 P1 C7 105.88(6) . . ?
N1 P1 Rh1 91.18(4) . . ?
C1 P1 Rh1 127.11(4) . . ?
C7 P1 Rh1 113.13(4) . . ?
C13 N1 S1 122.05(9) . . ?
C13 N1 P1 133.77(9) . . ?
S1 N1 P1 102.48(6) . . ?
C2 C1 C6 110.07(10) . . ?
C2 C1 P1 111.49(8) . . ?
C6 C1 P1 116.35(9) . . ?
O2 S2 N2 110.27(6) . . ?
O2 S2 C43 104.72(6) . . ?
N2 S2 C43 107.54(6) . . ?
O2 S2 Rh1 119.65(5) . . ?
N2 S2 Rh1 93.82(4) . . ?
C43 S2 Rh1 119.68(5) . . ?
C36 N2 S2 122.69(8) . . ?
C36 N2 P2 132.08(9) . . ?
S2 N2 P2 102.98(6) . . ?
N2 P2 C30 108.68(6) . . ?
N2 P2 C24 107.21(6) . . ?
C30 P2 C24 105.88(6) . . ?
N2 P2 Rh1 91.43(4) . . ?
C30 P2 Rh1 125.66(4) . . ?
C24 P2 Rh1 115.57(5) . . ?
C3 C2 C1 110.52(10) . . ?
C4 C3 C2 111.75(12) . . ?
C3 C4 C5 111.22(12) . . ?
C4 C5 C6 110.55(10) . . ?
C5 C6 C1 110.28(12) . . ?
C8 C7 C12 109.89(10) . . ?
C8 C7 P1 109.21(8) . . ?
C12 C7 P1 109.87(9) . . ?
C9 C8 C7 111.49(10) . . ?
C10 C9 C8 109.72(12) . . ?
C9 C10 C11 110.53(11) . . ?
C10 C11 C12 111.75(11) . . ?
C11 C12 C7 110.44(11) . . ?
N1 C13 C14 114.94(10) . . ?
C19 C14 C15 118.98(13) . . ?
C19 C14 C13 120.78(14) . . ?
C15 C14 C13 120.24(13) . . ?
C16 C15 C14 120.11(14) . . ?
C17 C16 C15 120.29(16) . . ?
C18 C17 C16 120.22(15) . . ?
C17 C18 C19 119.64(15) . . ?
C14 C19 C18 120.63(15) . . ?
C22 C20 C21 112.05(15) . . ?
C22 C20 C23 111.23(15) . . ?
C21 C20 C23 110.11(14) . . ?
C22 C20 S1 108.37(9) . . ?
C21 C20 S1 110.86(10) . . ?
C23 C20 S1 103.92(9) . . ?
C25 C24 C29 109.66(12) . . ?
C25 C24 P2 109.31(9) . . ?
C29 C24 P2 112.31(9) . . ?
C26 C25 C24 111.53(12) . . ?
C27 C26 C25 110.11(12) . . ?
C26 C27 C28 110.43(15) . . ?
C27 C28 C29 111.12(14) . . ?
C28 C29 C24 109.63(11) . . ?
C31 C30 C35 110.78(13) . . ?
C31 C30 P2 111.92(9) . . ?
C35 C30 P2 116.85(9) . . ?
C30 C31 C32 110.50(13) . . ?
C33 C32 C31 110.81(15) . . ?
C32 C33 C34 111.07(16) . . ?
C33 C34 C35 111.35(15) . . ?
C30 C35 C34 109.60(12) . . ?
N2 C36 C37 115.97(12) . . ?
C38 C37 C42 119.33(16) . . ?
C38 C37 C36 120.60(14) . . ?
C42 C37 C36 120.07(15) . . ?
C39 C38 C37 120.96(19) . . ?
C40 C39 C38 119.5(2) . . ?
C39 C40 C41 120.2(2) . . ?
C40 C41 C42 120.8(2) . . ?
C41 C42 C37 119.25(19) . . ?
C44 C43 C46 110.11(16) . . ?
C44 C43 C45 111.73(16) . . ?
C46 C43 C45 110.48(16) . . ?
C44 C43 S2 109.74(10) . . ?
C46 C43 S2 103.64(11) . . ?
C45 C43 S2 110.85(11) . . ?
O3C S1C O1C 115.04(12) . . ?
O3C S1C O2C 114.88(12) . . ?
O1C S1C O2C 115.27(13) . . ?
O3C S1C C1C 103.29(10) . . ?
O1C S1C C1C 102.32(10) . . ?
O2C S1C C1C 103.53(11) . . ?
F1C C1C F3C 107.13(18) . . ?
F1C C1C F2C 108.21(18) . . ?
F3C C1C F2C 106.30(15) . . ?
F1C C1C S1C 112.04(14) . . ?
F3C C1C S1C 112.14(14) . . ?
F2C C1C S1C 110.75(15) . . ?

loop_
_geom_bond_atom_site_label_1
_geom_bond_atom_site_label_2
_geom_bond_distance
_geom_bond_site_symmetry_2
_geom_bond_publ_flag
Rh1 S1 2.2509(3) . ?
Rh1 S2 2.2692(3) . ?
Rh1 P2 2.2973(3) . ?
Rh1 P1 2.3120(3) . ?
S1 O1 1.4680(11) . ?
S1 N1 1.6776(11) . ?
S1 C20 1.8585(11) . ?
P1 N1 1.7331(11) . ?
P1 C1 1.8338(13) . ?
P1 C7 1.8376(12) . ?
N1 C13 1.4924(18) . ?
C1 C2 1.5359(17) . ?
C1 C6 1.5363(18) . ?
S2 O2 1.4701(9) . ?
S2 N2 1.6805(11) . ?
S2 C43 1.8658(15) . ?
N2 C36 1.4821(17) . ?
N2 P2 1.7332(11) . ?
P2 C30 1.8299(12) . ?
P2 C24 1.8392(14) . ?
C2 C3 1.5328(19) . ?
C3 C4 1.523(2) . ?
C4 C5 1.5277(19) . ?
C5 C6 1.531(2) . ?
C7 C8 1.5351(19) . ?
C7 C12 1.5401(18) . ?
C8 C9 1.5272(17) . ?
C9 C10 1.5240(19) . ?
C10 C11 1.530(2) . ?
C11 C12 1.5307(18) . ?
C13 C14 1.5104(19) . ?
C14 C19 1.394(2) . ?
C14 C15 1.398(2) . ?
C15 C16 1.395(2) . ?
C16 C17 1.389(3) . ?
C17 C18 1.380(3) . ?
C18 C19 1.404(2) . ?
C20 C22 1.507(2) . ?
C20 C21 1.521(2) . ?
C20 C23 1.527(2) . ?
C24 C25 1.5343(19) . ?
C24 C29 1.5364(18) . ?
C25 C26 1.528(2) . ?
C26 C27 1.528(2) . ?
C27 C28 1.531(3) . ?
C28 C29 1.534(2) . ?
C30 C31 1.526(2) . ?
C30 C35 1.530(2) . ?
C31 C32 1.536(2) . ?
C32 C33 1.517(3) . ?
C33 C34 1.523(3) . ?
C34 C35 1.535(2) . ?
C36 C37 1.508(2) . ?
C37 C38 1.392(2) . ?
C37 C42 1.400(2) . ?
C38 C39 1.391(3) . ?
C39 C40 1.384(4) . ?
C40 C41 1.384(4) . ?
C41 C42 1.396(3) . ?
C43 C44 1.516(2) . ?
C43 C46 1.521(2) . ?
C43 C45 1.522(2) . ?
S1C O3C 1.4337(17) . ?
S1C O1C 1.4372(16) . ?
S1C O2C 1.4383(17) . ?
S1C C1C 1.816(2) . ?
F1C C1C 1.321(3) . ?
C1C F3C 1.337(2) . ?
C1C F2C 1.343(2) . ?

loop_
_geom_torsion_atom_site_label_1
_geom_torsion_atom_site_label_2
_geom_torsion_atom_site_label_3
_geom_torsion_atom_site_label_4
_geom_torsion
_geom_torsion_site_symmetry_1
_geom_torsion_site_symmetry_2
_geom_torsion_site_symmetry_3
_geom_torsion_site_symmetry_4
_geom_torsion_publ_flag
S2 Rh1 S1 O1 25.50(8) . . . . ?
P2 Rh1 S1 O1 -51.22(5) . . . . ?
P1 Rh1 S1 O1 113.62(5) . . . . ?
S2 Rh1 S1 N1 -91.40(7) . . . . ?
P2 Rh1 S1 N1 -168.12(4) . . . . ?
P1 Rh1 S1 N1 -3.29(4) . . . . ?
S2 Rh1 S1 C20 155.77(7) . . . . ?
P2 Rh1 S1 C20 79.05(5) . . . . ?
P1 Rh1 S1 C20 -116.11(5) . . . . ?
S1 Rh1 P1 N1 3.17(4) . . . . ?
S2 Rh1 P1 N1 170.53(4) . . . . ?
P2 Rh1 P1 N1 84.93(6) . . . . ?
S1 Rh1 P1 C1 118.29(5) . . . . ?
S2 Rh1 P1 C1 -74.35(5) . . . . ?
P2 Rh1 P1 C1 -159.95(6) . . . . ?
S1 Rh1 P1 C7 -107.57(5) . . . . ?
S2 Rh1 P1 C7 59.78(5) . . . . ?
P2 Rh1 P1 C7 -25.81(7) . . . . ?
O1 S1 N1 C13 46.18(11) . . . . ?
C20 S1 N1 C13 -67.97(12) . . . . ?
Rh1 S1 N1 C13 171.30(10) . . . . ?
O1 S1 N1 P1 -120.86(6) . . . . ?
C20 S1 N1 P1 124.99(6) . . . . ?
Rh1 S1 N1 P1 4.26(5) . . . . ?
C1 P1 N1 C13 60.93(14) . . . . ?
C7 P1 N1 C13 -53.96(14) . . . . ?
Rh1 P1 N1 C13 -168.87(13) . . . . ?
C1 P1 N1 S1 -134.33(6) . . . . ?
C7 P1 N1 S1 110.78(6) . . . . ?
Rh1 P1 N1 S1 -4.13(5) . . . . ?
N1 P1 C1 C2 58.71(11) . . . . ?
C7 P1 C1 C2 175.29(9) . . . . ?
Rh1 P1 C1 C2 -48.03(11) . . . . ?
N1 P1 C1 C6 -68.63(10) . . . . ?
C7 P1 C1 C6 47.95(11) . . . . ?
Rh1 P1 C1 C6 -175.37(7) . . . . ?
S1 Rh1 S2 O2 32.79(8) . . . . ?
P2 Rh1 S2 O2 113.17(5) . . . . ?
P1 Rh1 S2 O2 -51.34(5) . . . . ?
S1 Rh1 S2 N2 -83.15(7) . . . . ?
P2 Rh1 S2 N2 -2.77(4) . . . . ?
P1 Rh1 S2 N2 -167.28(4) . . . . ?
S1 Rh1 S2 C43 164.16(7) . . . . ?
P2 Rh1 S2 C43 -115.46(5) . . . . ?
P1 Rh1 S2 C43 80.03(5) . . . . ?
O2 S2 N2 C36 44.82(12) . . . . ?
C43 S2 N2 C36 -68.81(12) . . . . ?
Rh1 S2 N2 C36 168.40(10) . . . . ?
O2 S2 N2 P2 -120.01(6) . . . . ?
C43 S2 N2 P2 126.36(6) . . . . ?
Rh1 S2 N2 P2 3.57(5) . . . . ?
C36 N2 P2 C30 65.13(13) . . . . ?
S2 N2 P2 C30 -132.13(6) . . . . ?
C36 N2 P2 C24 -48.89(13) . . . . ?
S2 N2 P2 C24 113.85(7) . . . . ?
C36 N2 P2 Rh1 -166.26(12) . . . . ?
S2 N2 P2 Rh1 -3.52(5) . . . . ?
S1 Rh1 P2 N2 170.34(4) . . . . ?
S2 Rh1 P2 N2 2.68(4) . . . . ?
P1 Rh1 P2 N2 93.12(6) . . . . ?
S1 Rh1 P2 C30 -75.32(6) . . . . ?
S2 Rh1 P2 C30 117.02(6) . . . . ?
P1 Rh1 P2 C30 -152.54(6) . . . . ?
S1 Rh1 P2 C24 60.45(4) . . . . ?
S2 Rh1 P2 C24 -107.21(4) . . . . ?
P1 Rh1 P2 C24 -16.76(7) . . . . ?
C6 C1 C2 C3 -57.02(15) . . . . ?
P1 C1 C2 C3 172.30(10) . . . . ?
C1 C2 C3 C4 55.44(16) . . . . ?
C2 C3 C4 C5 -55.00(17) . . . . ?
C3 C4 C5 C6 56.13(18) . . . . ?
C4 C5 C6 C1 -58.15(16) . . . . ?
C2 C1 C6 C5 58.70(14) . . . . ?
P1 C1 C6 C5 -173.26(9) . . . . ?
N1 P1 C7 C8 -67.71(10) . . . . ?
C1 P1 C7 C8 175.37(9) . . . . ?
Rh1 P1 C7 C8 31.88(10) . . . . ?
N1 P1 C7 C12 171.69(9) . . . . ?
C1 P1 C7 C12 54.76(10) . . . . ?
Rh1 P1 C7 C12 -88.72(9) . . . . ?
C12 C7 C8 C9 -57.69(15) . . . . ?
P1 C7 C8 C9 -178.27(10) . . . . ?
C7 C8 C9 C10 58.66(16) . . . . ?
C8 C9 C10 C11 -57.42(15) . . . . ?
C9 C10 C11 C12 56.98(16) . . . . ?
C10 C11 C12 C7 -55.86(16) . . . . ?
C8 C7 C12 C11 55.46(14) . . . . ?
P1 C7 C12 C11 175.65(9) . . . . ?
S1 N1 C13 C14 -117.89(12) . . . . ?
P1 N1 C13 C14 44.5(2) . . . . ?
N1 C13 C14 C19 -109.49(16) . . . . ?
N1 C13 C14 C15 71.34(18) . . . . ?
C19 C14 C15 C16 3.5(2) . . . . ?
C13 C14 C15 C16 -177.36(14) . . . . ?
C14 C15 C16 C17 -0.6(2) . . . . ?
C15 C16 C17 C18 -1.9(3) . . . . ?
C16 C17 C18 C19 1.6(3) . . . . ?
C15 C14 C19 C18 -3.8(2) . . . . ?
C13 C14 C19 C18 176.99(14) . . . . ?
C17 C18 C19 C14 1.3(3) . . . . ?
O1 S1 C20 C22 -177.41(12) . . . . ?
N1 S1 C20 C22 -59.89(13) . . . . ?
Rh1 S1 C20 C22 45.45(13) . . . . ?
O1 S1 C20 C21 -54.06(13) . . . . ?
N1 S1 C20 C21 63.46(13) . . . . ?
Rh1 S1 C20 C21 168.80(11) . . . . ?
O1 S1 C20 C23 64.20(13) . . . . ?
N1 S1 C20 C23 -178.28(12) . . . . ?
Rh1 S1 C20 C23 -72.94(12) . . . . ?
N2 P2 C24 C25 -71.57(10) . . . . ?
C30 P2 C24 C25 172.54(9) . . . . ?
Rh1 P2 C24 C25 28.64(10) . . . . ?
N2 P2 C24 C29 166.49(10) . . . . ?
C30 P2 C24 C29 50.60(12) . . . . ?
Rh1 P2 C24 C29 -93.30(10) . . . . ?
C29 C24 C25 C26 -58.11(15) . . . . ?
P2 C24 C25 C26 178.37(10) . . . . ?
C24 C25 C26 C27 57.40(19) . . . . ?
C25 C26 C27 C28 -56.5(2) . . . . ?
C26 C27 C28 C29 57.8(2) . . . . ?
C27 C28 C29 C24 -58.3(2) . . . . ?
C25 C24 C29 C28 57.67(17) . . . . ?
P2 C24 C29 C28 179.42(12) . . . . ?
N2 P2 C30 C31 65.00(12) . . . . ?
C24 P2 C30 C31 179.89(11) . . . . ?
Rh1 P2 C30 C31 -40.96(13) . . . . ?
N2 P2 C30 C35 -64.23(13) . . . . ?
C24 P2 C30 C35 50.67(13) . . . . ?
Rh1 P2 C30 C35 -170.19(10) . . . . ?
C35 C30 C31 C32 -57.82(19) . . . . ?
P2 C30 C31 C32 169.85(13) . . . . ?
C30 C31 C32 C33 56.6(2) . . . . ?
C31 C32 C33 C34 -55.9(2) . . . . ?
C32 C33 C34 C35 56.5(2) . . . . ?
C31 C30 C35 C34 57.62(18) . . . . ?
P2 C30 C35 C34 -172.62(13) . . . . ?
C33 C34 C35 C30 -56.9(2) . . . . ?
S2 N2 C36 C37 -104.22(13) . . . . ?
P2 N2 C36 C37 55.68(17) . . . . ?
N2 C36 C37 C38 -109.25(15) . . . . ?
N2 C36 C37 C42 71.61(17) . . . . ?
C42 C37 C38 C39 -1.1(2) . . . . ?
C36 C37 C38 C39 179.74(16) . . . . ?
C37 C38 C39 C40 0.8(3) . . . . ?
C38 C39 C40 C41 0.2(3) . . . . ?
C39 C40 C41 C42 -0.9(3) . . . . ?
C40 C41 C42 C37 0.5(3) . . . . ?
C38 C37 C42 C41 0.4(2) . . . . ?
C36 C37 C42 C41 179.59(15) . . . . ?
O2 S2 C43 C44 -166.91(13) . . . . ?
N2 S2 C43 C44 -49.62(14) . . . . ?
Rh1 S2 C43 C44 55.48(14) . . . . ?
O2 S2 C43 C46 75.51(13) . . . . ?
N2 S2 C43 C46 -167.19(12) . . . . ?
Rh1 S2 C43 C46 -62.09(12) . . . . ?
O2 S2 C43 C45 -43.03(15) . . . . ?
N2 S2 C43 C45 74.27(14) . . . . ?
Rh1 S2 C43 C45 179.37(12) . . . . ?
O3C S1C C1C F1C 179.61(16) . . . . ?
O1C S1C C1C F1C -60.61(18) . . . . ?
O2C S1C C1C F1C 59.52(18) . . . . ?
O3C S1C C1C F3C 59.10(16) . . . . ?
O1C S1C C1C F3C 178.88(15) . . . . ?
O2C S1C C1C F3C -61.00(17) . . . . ?
O3C S1C C1C F2C -59.47(16) . . . . ?
O1C S1C C1C F2C 60.31(17) . . . . ?
O2C S1C C1C F2C -179.56(16) . . . . ?
